data_4311492
loop_
_publ_author_name
'Hiroshi Fukuoka'
'Rimiko Suga'
'Kenji Komaguchi'
'Shoji Yamanaka'
'Masaru Shiotani'

_publ_contact_author_email hfukuoka@hiroshima-u.ac.jp
_publ_contact_author_fax +81-824-24-5494
_publ_contact_author_name 'Hiroshi Fukuoka'
_publ_contact_author_phone +81-824-24-7742
_publ_section_title
;
 New Strontium Polysulfides, SrS3, and Sr2(OH)2S4.10H2O, Obtained by the
 High-pressure Treatment of a Sr-S Mixture
;
_journal_name_full 'Inorganic Chemistry'
_journal_page_first 5780
_journal_page_last 5784
_journal_paper_doi 10.1021/ic0494612
_journal_volume 43
_journal_year 2004
_chemical_formula_moiety 'H22 O12 S4 Sr2'
_chemical_formula_sum 'H22 O12 S4 Sr2'
_chemical_formula_weight 517.64
_space_group_IT_number 2
_symmetry_cell_setting triclinic
_symmetry_Int_Tables_number 2
_symmetry_space_group_name_Hall '-P 1'
_symmetry_space_group_name_H-M 'P -1'
_audit_creation_date 2003-01-14
_audit_creation_method 'by CrystalStructure v3.10'
_cell_angle_alpha 75.639(6)
_cell_angle_beta 73.824(3)
_cell_angle_gamma 71.639(3)
_cell_formula_units_Z 1
_cell_length_a 5.9107(5)
_cell_length_b 7.8682(6)
_cell_length_c 9.4134(6)
_cell_measurement_reflns_used 1459
_cell_measurement_temperature 296.1
_cell_measurement_theta_max 27.4
_cell_measurement_theta_min 3.3
_cell_volume 392.83(5)
_computing_cell_refinement PROCESS-AUTO
_computing_data_collection PROCESS-AUTO
_computing_data_reduction CrystalStructure
_computing_publication_material 'CrystalStructure Ver. 3.10'
_computing_structure_refinement CRYSTALS
_computing_structure_solution SIR92
_diffrn_detector_area_resol_mean 10.00
_diffrn_measured_fraction_theta_full 0.9844
_diffrn_measured_fraction_theta_max 0.9844
_diffrn_measurement_device_type 'Rigaku RAXIS-RAPID'
_diffrn_measurement_method \w
_diffrn_radiation_type 'Mo K\a  graphite monochromated'
_diffrn_radiation_wavelength 0.7107
_diffrn_reflns_av_R_equivalents 0.016
_diffrn_reflns_limit_h_max 7
_diffrn_reflns_limit_h_min -6
_diffrn_reflns_limit_k_max 10
_diffrn_reflns_limit_k_min -9
_diffrn_reflns_limit_l_max 12
_diffrn_reflns_limit_l_min -12
_diffrn_reflns_number 3706
_diffrn_reflns_theta_full 27.40
_diffrn_reflns_theta_max 27.40
_exptl_absorpt_coefficient_mu 7.355
_exptl_absorpt_correction_type none
_exptl_crystal_colour plate
_exptl_crystal_density_diffrn 2.188
_exptl_crystal_density_meas 2.22
_exptl_crystal_density_method 'picnometer method using benzene-diiodemethane solution'
_exptl_crystal_description unknown
_exptl_crystal_F_000 258.00
_exptl_crystal_size_max 0.40
_exptl_crystal_size_mid 0.20
_exptl_crystal_size_min 0.10
_refine_diff_density_max 1.09
_refine_diff_density_min -1.03
_refine_ls_extinction_method none
_refine_ls_goodness_of_fit_ref 1.676
_refine_ls_hydrogen_treatment none
_refine_ls_number_parameters 82
_refine_ls_number_reflns 1610
_refine_ls_R_factor_gt 0.0320
_refine_ls_shift/su_max 0.0000
_refine_ls_structure_factor_coef F
_refine_ls_weighting_details 'w = 1.0'
_refine_ls_weighting_scheme unit
_refine_ls_wR_factor_ref 0.0430
_reflns_number_gt 1610
_reflns_number_total 1767
_reflns_threshold_expression F^2^>2.0\s(F^2^)
_cod_data_source_file ic0494612si20040427_044323.cif
_cod_data_source_block '_Sr2(OH)2S4.10H2O'
_cod_depositor_comments
;

2017-09-03
Z value and formula fixed to values more according to usual
chemical conventions.                 miguel
;
_cod_original_formula_weight 258.82
_cod_original_formula_moiety 'H11 O6 S2 Sr '
_cod_original_formula_units_Z 2
_cod_original_sg_symbol_H-M 'P -1 '
_cod_original_formula_sum 'H11 O6 S2 Sr '
_cod_database_code 4311492

loop_
_symmetry_equiv_pos_as_xyz
x,y,z
-x,-y,-z

loop_
_atom_site_label
_atom_site_type_symbol
_atom_site_fract_x
_atom_site_fract_y
_atom_site_fract_z
_atom_site_U_iso_or_equiv
_atom_site_adp_type
_atom_site_occupancy
_atom_site_symmetry_multiplicity
_atom_site_calc_flag
_atom_site_refinement_flags
_atom_site_disorder_assembly
_atom_site_disorder_group
Sr1 Sr 0.15641(8) 0.20685(6) 0.04368(5) 0.0147(1) Uani 1.00 1 d . . .
S1 S 0.4016(3) 0.2039(2) 0.5343(2) 0.0293(4) Uani 1.00 1 d . . .
S2 S 0.3250(3) 0.4820(2) 0.5107(2) 0.0314(4) Uani 1.00 1 d . . .
O1 O -0.2328(6) 0.4733(5) 0.1293(4) 0.0193(9) Uani 1.00 1 d . . .
O2 O -0.2049(6) 0.0449(5) 0.1301(4) 0.0210(9) Uani 1.00 1 d . . .
O3 O 0.5908(7) 0.1290(5) -0.1485(4) 0.0206(9) Uani 1.00 1 d . . .
O4 O 0.4033(7) 0.3261(5) 0.1596(4) 0.0214(9) Uani 1.00 1 d . . .
O5 O -0.1122(7) 0.3429(5) -0.1651(4) 0.0225(9) Uani 1.00 1 d . . .
O6 O 0.0091(8) 0.1333(6) 0.3464(5) 0.034(1) Uani 1.00 1 d . . .

loop_
_atom_site_aniso_label
_atom_site_aniso_U_11
_atom_site_aniso_U_22
_atom_site_aniso_U_33
_atom_site_aniso_U_12
_atom_site_aniso_U_13
_atom_site_aniso_U_23
Sr1 0.0108(2) 0.0137(2) 0.0205(2) -0.0020(1) -0.0045(1) -0.0050(2)
S1 0.0394(8) 0.0266(7) 0.0249(7) -0.0133(6) -0.0075(6) -0.0033(6)
S2 0.0365(8) 0.0254(7) 0.0312(8) -0.0039(6) -0.0087(6) -0.0069(6)
O1 0.016(2) 0.018(2) 0.025(2) -0.004(1) -0.005(1) -0.004(1)
O2 0.017(2) 0.022(2) 0.026(2) -0.006(1) -0.004(1) -0.006(1)
O3 0.018(2) 0.020(2) 0.024(2) -0.004(1) -0.004(1) -0.005(1)
O4 0.020(2) 0.023(2) 0.024(2) -0.007(1) -0.007(1) -0.005(1)
O5 0.022(2) 0.021(2) 0.027(2) -0.005(1) -0.010(2) -0.004(2)
O6 0.037(2) 0.039(2) 0.025(2) -0.011(2) -0.006(2) -0.006(2)

loop_
_atom_type_symbol
_atom_type_description
_atom_type_scat_dispersion_real
_atom_type_scat_dispersion_imag
_atom_type_scat_source
Sr Sr -1.531 3.250
;
International Tables for Crystallography
(1992, Vol. C, Tables 4.2.6.8 and 6.1.1.4)
;
S S 0.125 0.123
;
International Tables for Crystallography
(1992, Vol. C, Tables 4.2.6.8 and 6.1.1.4)
;
O O 0.011 0.006
;
International Tables for Crystallography
(1992, Vol. C, Tables 4.2.6.8 and 6.1.1.4)
;
H H 0.000 0.000
;
International Tables for Crystallography
(1992, Vol. C, Table 6.1.1.4)
;

loop_
_geom_angle_atom_site_label_1
_geom_angle_site_symmetry_1
_geom_angle_atom_site_label_2
_geom_angle_site_symmetry_2
_geom_angle_atom_site_label_3
_geom_angle_site_symmetry_3
_geom_angle
_geom_angle_publ_flag
O1 . Sr1 . O2 . 77.15(11) yes
O1 . Sr1 . O3 . 144.63(11) yes
O2 . Sr1 . O3 . 130.98(11) yes
O1 . Sr1 . O4 . 88.67(11) yes
O2 . Sr1 . O4 . 139.16(12) yes
O3 . Sr1 . O4 . 80.45(12) yes
O1 . Sr1 . O5 . 68.77(11) yes
O2 . Sr1 . O5 . 73.75(11) yes
O3 . Sr1 . O5 . 96.31(11) yes
O4 . Sr1 . O5 . 135.94(12) yes
O1 . Sr1 . O6 . 71.61(12) yes
O2 . Sr1 . O6 . 67.61(13) yes
O3 . Sr1 . O6 . 133.82(12) yes
O4 . Sr1 . O6 . 71.59(13) yes
O5 . Sr1 . O6 . 129.31(13) yes
S2 . S1 . O4 . 79.95(9) yes
S2 . S1 . O6 . 104.8(1) yes
O4 . S1 . O6 . 52.54(9) yes
S1 . S2 . O4 . 66.52(8) yes
Sr1 . O1 . O2 . 51.35(9) yes
Sr1 . O1 . O4 . 44.26(8) yes
O2 . O1 . O4 . 88.78(12) yes
Sr1 . O1 . O5 . 55.8(1) yes
O2 . O1 . O5 . 60.46(11) yes
O4 . O1 . O5 . 92.70(13) yes
Sr1 . O1 . O6 . 54.8(1) yes
O2 . O1 . O6 . 54.95(12) yes
O4 . O1 . O6 . 53.26(11) yes
O5 . O1 . O6 . 104.29(15) yes
Sr1 . O2 . O1 . 51.50(9) yes
Sr1 . O2 . O5 . 53.34(9) yes
O1 . O2 . O5 . 55.05(11) yes
Sr1 . O2 . O6 . 56.94(11) yes
O1 . O2 . O6 . 59.50(12) yes
O5 . O2 . O6 . 103.58(15) yes
Sr1 . O3 . O4 . 47.90(8) yes
Sr1 . O3 . O5 . 41.74(8) yes
O4 . O3 . O5 . 81.53(11) yes
Sr1 . O4 . S1 . 121.08(13) yes
Sr1 . O4 . S2 . 137.00(13) yes
S1 . O4 . S2 . 33.54(5) yes
Sr1 . O4 . O1 . 47.07(8) yes
S1 . O4 . O1 . 106.64(11) yes
S2 . O4 . O1 . 98.47(11) yes
Sr1 . O4 . O3 . 51.65(9) yes
S1 . O4 . O3 . 138.58(13) yes
S2 . O4 . O3 . 167.90(13) yes
O1 . O4 . O3 . 93.13(12) yes
Sr1 . O4 . O6 . 56.72(11) yes
S1 . O4 . O6 . 65.51(11) yes
S2 . O4 . O6 . 83.54(12) yes
O1 . O4 . O6 . 55.07(11) yes
O3 . O4 . O6 . 100.45(14) yes
Sr1 . O5 . O1 . 55.5(1) yes
Sr1 . O5 . O2 . 52.92(9) yes
O1 . O5 . O2 . 64.49(12) yes
Sr1 . O5 . O3 . 41.95(8) yes
O1 . O5 . O3 . 92.26(12) yes
O2 . O5 . O3 . 84.31(11) yes
Sr1 . O6 . S1 . 112.66(14) yes
Sr1 . O6 . O1 . 53.6(1) yes
S1 . O6 . O1 . 116.11(15) yes
Sr1 . O6 . O2 . 55.44(11) yes
S1 . O6 . O2 . 165.32(17) yes
O1 . O6 . O2 . 65.54(13) yes
Sr1 . O6 . O4 . 51.7(1) yes
S1 . O6 . O4 . 61.95(11) yes
O1 . O6 . O4 . 71.67(13) yes
O2 . O6 . O4 . 107.11(16) yes

loop_
_geom_bond_atom_site_label_1
_geom_bond_site_symmetry_1
_geom_bond_atom_site_label_2
_geom_bond_site_symmetry_2
_geom_bond_distance
_geom_bond_publ_flag
Sr1 . O1 . 2.666(4) yes
Sr1 . O2 . 2.660(4) yes
Sr1 . O3 . 2.685(4) yes
Sr1 . O4 . 2.541(4) yes
Sr1 . O5 . 2.675(4) yes
Sr1 . O6 . 2.707(4) yes
S1 . S2 . 2.058(2) yes
S1 . O4 . 3.416(4) yes
S1 . O6 . 3.522(5) yes
S2 . O4 . 3.667(4) yes
O1 . O2 . 3.321(5) yes
O1 . O4 . 3.640(5) yes
O1 . O5 . 3.016(5) yes
O1 . O6 . 3.144(6) yes
O2 . O5 . 3.201(5) yes
O2 . O6 . 2.987(6) yes
O3 . O4 . 3.377(5) yes
O3 . O5 . 3.993(5) yes
O4 . O6 . 3.073(6) yes
Sr1 . O2 . 2.660(4) yes
S1 . S2 . 2.058(2) yes
O1 . O2 . 3.321(5) yes
Sr1 . O1 . 2.666(4) yes
Sr1 . O2 . 2.660(4) yes
Sr1 . O3 . 2.685(4) yes
Sr1 . O4 . 2.541(4) yes
Sr1 . O5 . 2.675(4) yes
Sr1 . O6 . 2.707(4) yes
O1 . O5 . 3.016(5) yes
O3 . O4 . 3.377(5) yes
Sr1 . O6 . 2.707(4) yes
S1 . O6 . 3.522(5) yes
O1 . O6 . 3.144(6) yes

loop_
_geom_contact_atom_site_label_1
_geom_contact_site_symmetry_1
_geom_contact_atom_site_label_2
_geom_contact_site_symmetry_2
_geom_contact_distance
_geom_contact_publ_flag
Sr1 . O1 . 2.666(4) yes
Sr1 . O1 2_565 2.732(4) yes
Sr1 . O2 . 2.660(4) yes
Sr1 . O2 1_655 3.834(4) yes
Sr1 . O2 2_555 2.770(4) yes
Sr1 . O3 . 2.685(4) yes
Sr1 . O3 2_655 2.689(4) yes
Sr1 . O4 . 2.541(4) yes
Sr1 . O5 . 2.675(4) yes
Sr1 . O5 2_565 3.897(4) yes
Sr1 . O6 . 2.707(4) yes
S1 . S2 . 2.058(2) yes
S1 . S2 2_666 3.242(2) yes
S1 . O2 2_556 3.389(4) yes
S1 . O3 1_556 3.329(4) yes
S1 . O4 . 3.416(4) yes
S1 . O5 1_556 3.616(4) yes
S1 . O6 . 3.522(5) yes
S1 . O6 1_655 3.467(5) yes
S1 . O6 2_556 3.906(5) yes
S1 . O6 2_656 3.913(5) yes
S2 . O1 1_655 3.809(4) yes
S2 . O1 2_566 3.368(4) yes
S2 . O4 . 3.667(4) yes
S2 . O5 1_556 3.594(4) yes
S2 . O5 2_565 3.610(4) yes
S2 . O6 2_566 3.412(5) yes
O1 . O2 . 3.321(5) yes
O1 . O3 2_565 3.193(5) yes
O1 . O4 1_455 2.668(5) yes
O1 . O4 . 3.640(5) yes
O1 . O4 2_565 3.050(5) yes
O1 . O5 . 3.016(5) yes
O1 . O5 2_465 3.631(5) yes
O1 . O5 2_565 2.974(5) yes
O1 . O6 . 3.144(6) yes
O2 . O3 1_455 3.029(5) yes
O2 . O3 2_555 2.955(5) yes
O2 . O3 2_655 3.490(5) yes
O2 . O4 1_455 2.656(5) yes
O2 . O5 . 3.201(5) yes
O2 . O5 2_555 3.029(5) yes
O2 . O6 . 2.987(6) yes
O3 . O4 . 3.377(5) yes
O3 . O4 2_655 3.597(5) yes
O3 . O5 . 3.993(5) yes
O3 . O5 1_655 2.742(5) yes
O3 . O6 2_655 3.114(6) yes
O4 . O5 1_655 3.567(5) yes
O4 . O5 2_565 2.635(5) yes
O4 . O6 . 3.073(6) yes
